data_4124612
loop_
_publ_author_name
'Su, Bochao'
'Li, Yongxin'
'Ganguly, Rakesh'
'Lim, Jenny'
'Kinjo, Rei'

_publ_section_title
;
 Isolation and Reactivity of 1,4,2-Diazaborole.
;
_journal_issue 35
_journal_name_full 'Journal of the American Chemical Society'
_journal_page_first 11274
_journal_page_last 11277
_journal_paper_doi 10.1021/jacs.5b07823
_journal_volume 137
_journal_year 2015
_chemical_formula_sum 'C39.5 H55.5 B Cl2.25 N4.75'
_chemical_formula_weight 687.46
_space_group_crystal_system monoclinic
_space_group_IT_number 14
_space_group_name_Hall '-P 2ybc'
_space_group_name_H-M_alt 'P 1 21/c 1'
_symmetry_space_group_name_Hall '-P 2ybc'
_symmetry_space_group_name_H-M 'P 1 21/c 1'
_atom_sites_solution_hydrogens geom
_cell_angle_alpha 90
_cell_angle_beta 111.7249(15)
_cell_angle_gamma 90
_cell_formula_units_Z 4
_cell_length_a 10.0389(4)
_cell_length_b 31.4758(13)
_cell_length_c 12.8082(5)
_cell_measurement_reflns_used 9899
_cell_measurement_temperature 153.(2)
_cell_measurement_theta_max 29.9115
_cell_measurement_theta_min 2.3131
_cell_volume 3759.7(3)
_computing_cell_refinement 'SAINT V8.34A (Bruker AXS Inc., 2013)'
_computing_data_collection 'APEX2 (Bruker AXS Inc., 2014)'
_computing_data_reduction 'SAINT V8.34A (Bruker AXS Inc., 2013)'
_computing_molecular_graphics 'XP (Bruker AXS Inc., 2014)'
_computing_publication_material 'APEX2 (Bruker AXS Inc., 2014)'
_computing_structure_refinement 'SHELXL-2014/7 (Sheldrick, 2014)'
_computing_structure_solution 'SHELXT (Bruker AXS Inc., 2014)'
_diffrn_ambient_temperature 153.(2)
_diffrn_detector_area_resol_mean 8.3333
_diffrn_measured_fraction_theta_full 0.994
_diffrn_measured_fraction_theta_max 0.994
_diffrn_measurement_device_type 'CCD area detector'
_diffrn_measurement_method 'phi and omega scans'
_diffrn_radiation_monochromator graphite
_diffrn_radiation_type MoK\a
_diffrn_radiation_wavelength 0.71073
_diffrn_reflns_av_R_equivalents 0.0468
_diffrn_reflns_av_unetI/netI 0.0467
_diffrn_reflns_limit_h_max 14
_diffrn_reflns_limit_h_min -14
_diffrn_reflns_limit_k_max 45
_diffrn_reflns_limit_k_min -45
_diffrn_reflns_limit_l_max 18
_diffrn_reflns_limit_l_min -16
_diffrn_reflns_number 60363
_diffrn_reflns_theta_full 31.08
_diffrn_reflns_theta_max 31.08
_diffrn_reflns_theta_min 2.28
_diffrn_source 'fine-focus sealed tube'
_exptl_absorpt_coefficient_mu 0.225
_exptl_absorpt_correction_T_max 0.97
_exptl_absorpt_correction_T_min 0.84
_exptl_absorpt_correction_type multi-scan
_exptl_absorpt_process_details 'SADABS V2014/5 (Bruker AXS Inc.)'
_exptl_crystal_colour colourless
_exptl_crystal_density_diffrn 1.215
_exptl_crystal_density_method 'not measured'
_exptl_crystal_description block
_exptl_crystal_F_000 1476
_exptl_crystal_size_max 0.220
_exptl_crystal_size_mid 0.160
_exptl_crystal_size_min 0.120
_refine_diff_density_max 0.465
_refine_diff_density_min -0.456
_refine_ls_extinction_method none
_refine_ls_goodness_of_fit_ref 1.103
_refine_ls_hydrogen_treatment constr
_refine_ls_matrix_type full
_refine_ls_number_parameters 472
_refine_ls_number_reflns 12017
_refine_ls_number_restraints 32
_refine_ls_restrained_S_all 1.112
_refine_ls_R_factor_all 0.0842
_refine_ls_R_factor_gt 0.0605
_refine_ls_shift/su_max 0.002
_refine_ls_shift/su_mean 0.000
_refine_ls_structure_factor_coef Fsqd
_refine_ls_weighting_details 'w=1/[\s^2^(Fo^2^)+(0.0557P)^2^+2.7137P] where P=(Fo^2^+2Fc^2^)/3'
_refine_ls_weighting_scheme calc
_refine_ls_wR_factor_gt 0.1447
_refine_ls_wR_factor_ref 0.1550
_reflns_number_gt 9128
_reflns_number_total 12017
_reflns_threshold_expression 'I > 2\s(I)'
_cod_data_source_file ja5b07823_si_002.cif
_cod_data_source_block I
_cod_original_formula_sum 'C39.50 H55.50 B Cl2.25 N4.75'
_cod_database_code 4124612

loop_
_space_group_symop_operation_xyz
'x, y, z'
'-x, y+1/2, -z+1/2'
'-x, -y, -z'
'x, -y-1/2, z-1/2'

loop_
_atom_site_type_symbol
_atom_site_label
_atom_site_fract_x
_atom_site_fract_y
_atom_site_fract_z
_atom_site_U_iso_or_equiv
_atom_site_adp_type
_atom_site_calc_flag
_atom_site_refinement_flags_adp
_atom_site_refinement_flags_occupancy
_atom_site_refinement_flags_posn
_atom_site_occupancy
_atom_site_disorder_assembly
_atom_site_disorder_group
B B1 0.9922(2) 0.11123(6) 0.22356(15) 0.0170(3) Uani d . . . 1 . .
C C1 0.73136(18) 0.11010(6) 0.16774(13) 0.0198(3) Uani d . . . 1 . .
C C2 0.91815(17) 0.15812(5) 0.20934(12) 0.0167(3) Uani d . . . 1 . .
C C3 0.6935(2) 0.19277(6) 0.14142(16) 0.0265(4) Uani d . . . 1 . .
H H3A 0.6242 0.197 0.1789 0.032 Uiso calc U . R 1 . .
H H3B 0.6424 0.1942 0.0589 0.032 Uiso calc U . R 1 . .
C C4 0.81490(19) 0.22484(6) 0.18175(16) 0.0236(4) Uani d . . . 1 . .
H H4A 0.8078 0.2456 0.1218 0.028 Uiso calc U . R 1 . .
H H4B 0.8136 0.2404 0.2486 0.028 Uiso calc U . R 1 . .
C C5 1.10995(17) 0.09514(5) 0.34136(13) 0.0169(3) Uani d . . . 1 . .
C C6 1.20845(18) 0.06182(6) 0.34951(14) 0.0206(3) Uani d . . . 1 . .
C C7 1.2122(2) 0.03555(6) 0.25138(17) 0.0278(4) Uani d . . . 1 . .
H H7A 1.2646 0.0511 0.2123 0.042 Uiso calc U . R 1 . .
H H7B 1.114 0.0301 0.1992 0.042 Uiso calc U . R 1 . .
H H7C 1.2604 0.0085 0.2792 0.042 Uiso calc U . R 1 . .
C C8 1.3082(2) 0.04977(6) 0.45434(16) 0.0261(4) Uani d . . . 1 . .
H H8 1.3737 0.0276 0.4575 0.031 Uiso calc U . R 1 . .
C C9 1.3155(2) 0.06889(6) 0.55388(16) 0.0268(4) Uani d . . . 1 . .
C C10 1.4236(2) 0.05471(8) 0.66610(18) 0.0405(5) Uani d . . . 1 . .
H H10A 1.4813 0.0314 0.6545 0.061 Uiso calc U . R 1 . .
H H10B 1.3731 0.045 0.7142 0.061 Uiso calc U . R 1 . .
H H10C 1.4864 0.0786 0.7023 0.061 Uiso calc U . R 1 . .
C C11 1.2159(2) 0.10031(6) 0.54652(14) 0.0226(3) Uani d . . . 1 . .
H H11 1.2176 0.1136 0.6135 0.027 Uiso calc U . R 1 . .
C C12 1.11291(18) 0.11306(5) 0.44390(13) 0.0184(3) Uani d . . . 1 . .
C C13 1.0024(2) 0.14441(6) 0.45078(14) 0.0229(3) Uani d . . . 1 . .
H H13A 0.9984 0.1433 0.526 0.034 Uiso calc U . R 1 . .
H H13B 0.9082 0.1371 0.3947 0.034 Uiso calc U . R 1 . .
H H13C 1.0289 0.1731 0.4361 0.034 Uiso calc U . R 1 . .
C C14 0.84544(18) 0.03938(6) 0.18337(14) 0.0188(3) Uani d . . . 1 . .
C C15 0.87806(19) 0.01586(6) 0.28233(14) 0.0213(3) Uani d . . . 1 . .
C C16 0.8811(2) 0.03474(6) 0.39120(15) 0.0268(4) Uani d . . . 1 . .
H H16A 0.828 0.0163 0.4238 0.04 Uiso calc U . R 1 . .
H H16B 0.8367 0.0629 0.377 0.04 Uiso calc U . R 1 . .
H H16C 0.9807 0.0373 0.4437 0.04 Uiso calc U . R 1 . .
C C17 0.9011(2) -0.02747(6) 0.27742(15) 0.0253(4) Uani d . . . 1 . .
H H17 0.9252 -0.0438 0.3442 0.03 Uiso calc U . R 1 . .
C C18 0.8900(2) -0.04776(6) 0.17802(16) 0.0264(4) Uani d . . . 1 . .
C C19 0.9185(3) -0.09465(7) 0.17714(19) 0.0436(6) Uani d . . . 1 . .
H H19A 0.8453 -0.1104 0.1949 0.065 Uiso calc U . R 1 . .
H H19B 1.0134 -0.1011 0.2334 0.065 Uiso calc U . R 1 . .
H H19C 0.9154 -0.103 0.1026 0.065 Uiso calc U . R 1 . .
C C20 0.8510(2) -0.02360(6) 0.08055(15) 0.0241(4) Uani d . . . 1 . .
H H20 0.8402 -0.0373 0.0117 0.029 Uiso calc U . R 1 . .
C C21 0.82738(19) 0.02000(6) 0.08037(14) 0.0209(3) Uani d . . . 1 . .
C C22 0.7760(2) 0.04346(6) -0.03059(14) 0.0280(4) Uani d . . . 1 . .
H H22A 0.8477 0.0409 -0.0653 0.042 Uiso calc U . R 1 . .
H H22B 0.7618 0.0735 -0.0177 0.042 Uiso calc U . R 1 . .
H H22C 0.6851 0.0312 -0.0807 0.042 Uiso calc U . R 1 . .
C C23 0.5758(2) 0.09879(7) 0.14818(19) 0.0311(4) Uani d . . . 1 . .
C C24 0.5428(2) 0.05099(7) 0.1348(2) 0.0390(5) Uani d . . . 1 . .
H H24A 0.5616 0.0402 0.0698 0.058 Uiso calc U . R 1 . .
H H24B 0.4418 0.0463 0.1232 0.058 Uiso calc U . R 1 . .
H H24C 0.6038 0.036 0.2027 0.058 Uiso calc U . R 1 . .
C C25 0.5499(3) 0.11456(8) 0.2537(2) 0.0451(6) Uani d . . . 1 . .
H H25A 0.6095 0.0982 0.3194 0.068 Uiso calc U . R 1 . .
H H25B 0.4486 0.1108 0.2424 0.068 Uiso calc U . R 1 . .
H H25C 0.5751 0.1447 0.2659 0.068 Uiso calc U . R 1 . .
C C26 0.4710(3) 0.12049(9) 0.0417(3) 0.0570(8) Uani d . . . 1 . .
H H26A 0.4716 0.1512 0.0541 0.086 Uiso calc U . R 1 . .
H H26B 0.3741 0.1094 0.0249 0.086 Uiso calc U . R 1 . .
H H26C 0.5008 0.1147 -0.0217 0.086 Uiso calc U . R 1 . .
C C27 1.08827(18) 0.22094(5) 0.23780(13) 0.0174(3) Uani d . . . 1 . .
C C28 1.21622(18) 0.19129(6) 0.28980(15) 0.0216(3) Uani d . . . 1 . .
H H28A 1.2109 0.1676 0.2375 0.026 Uiso calc U . R 1 . .
H H28B 1.2145 0.1791 0.3606 0.026 Uiso calc U . R 1 . .
C C29 1.0967(2) 0.25700(6) 0.32116(15) 0.0222(3) Uani d . . . 1 . .
H H29A 1.014 0.2764 0.2883 0.027 Uiso calc U . R 1 . .
H H29B 1.0925 0.245 0.3913 0.027 Uiso calc U . R 1 . .
C C30 1.0915(2) 0.23992(6) 0.12794(14) 0.0226(3) Uani d . . . 1 . .
H H30A 1.0076 0.2587 0.0931 0.027 Uiso calc U . R 1 . .
H H30B 1.0873 0.2169 0.0742 0.027 Uiso calc U . R 1 . .
C C31 1.2311(2) 0.26555(6) 0.15482(15) 0.0251(4) Uani d . . . 1 . .
H H31 1.2333 0.2783 0.084 0.03 Uiso calc U . R 1 . .
C C32 1.3591(2) 0.23581(6) 0.20519(15) 0.0248(4) Uani d . . . 1 . .
H H32A 1.4494 0.2518 0.2212 0.03 Uiso calc U . R 1 . .
H H32B 1.3549 0.2129 0.151 0.03 Uiso calc U . R 1 . .
C C33 1.35607(19) 0.21646(6) 0.31392(15) 0.0221(3) Uani d . . . 1 . .
H H33 1.4399 0.197 0.3469 0.027 Uiso calc U . R 1 . .
C C34 1.3657(2) 0.25230(6) 0.39748(15) 0.0261(4) Uani d . . . 1 . .
H H34A 1.3667 0.2402 0.4691 0.031 Uiso calc U . R 1 . .
H H34B 1.4556 0.2685 0.4133 0.031 Uiso calc U . R 1 . .
C C35 1.2372(2) 0.28172(6) 0.34755(16) 0.0256(4) Uani d . . . 1 . .
H H35 1.2426 0.3049 0.4023 0.031 Uiso calc U . R 1 . .
C C36 1.2381(2) 0.30114(6) 0.23849(17) 0.0286(4) Uani d . . . 1 . .
H H36A 1.3266 0.318 0.2541 0.034 Uiso calc U . R 1 . .
H H36B 1.1548 0.3203 0.206 0.034 Uiso calc U . R 1 . .
C C37 0.6696(4) 0.11013(16) 0.5696(3) 0.0643(10) Uani d . P . 0.85 A 1
C C38 0.5656(5) 0.14315(14) 0.5407(4) 0.0711(12) Uani d . P . 0.85 A 1
H H38A 0.6078 0.1692 0.5246 0.107 Uiso calc U P R 0.85 A 1
H H38B 0.5341 0.1482 0.6035 0.107 Uiso calc U P R 0.85 A 1
H H38C 0.4831 0.1348 0.4741 0.107 Uiso calc U P R 0.85 A 1
C C39 0.6905(4) 0.15717(13) 0.8499(3) 0.0522(8) Uani d . P . 0.85 B 1
C C40 0.8216(4) 0.17589(11) 0.8535(4) 0.0608(9) Uani d . P . 0.85 B 1
H H40A 0.8283 0.1737 0.7792 0.091 Uiso calc U P R 0.85 B 1
H H40B 0.9026 0.1609 0.909 0.091 Uiso calc U P R 0.85 B 1
H H40C 0.8238 0.2059 0.8746 0.091 Uiso calc U P R 0.85 B 1
C C41 0.641(5) 0.1542(12) 0.7524(17) 0.139(5) Uani d U P D 0.15 C 2
H H41A 0.6796 0.1249 0.7671 0.167 Uiso calc U P R 0.15 C 2
H H41B 0.5426 0.152 0.7523 0.167 Uiso calc U P R 0.15 C 2
Cl Cl1 1.04879(5) 0.10982(2) 0.09829(3) 0.02460(10) Uani d . . . 1 . .
Cl Cl2 0.73635(5) 0.22144(2) 0.42167(4) 0.03248(12) Uani d . . . 1 . .
Cl Cl1A 0.7356(10) 0.1802(2) 0.8845(6) 0.0809(18) Uani d U P D 0.15 C 2
Cl Cl2A 0.609(2) 0.1606(6) 0.6070(15) 0.198(5) Uani d U P D 0.15 C 2
N N1 0.84315(15) 0.08541(5) 0.18909(11) 0.0183(3) Uani d . . . 1 . .
N N2 0.77245(15) 0.15228(5) 0.17572(12) 0.0194(3) Uani d . . . 1 . .
N N3 0.94771(15) 0.19860(5) 0.21041(11) 0.0179(3) Uani d . . . 1 . .
N N4 0.7427(5) 0.08243(16) 0.5837(4) 0.0959(14) Uani d . P . 0.85 A 1
N N5 0.5837(5) 0.14222(13) 0.8441(4) 0.0910(12) Uani d . P . 0.85 B 1

loop_
_atom_site_aniso_label
_atom_site_aniso_U_11
_atom_site_aniso_U_22
_atom_site_aniso_U_33
_atom_site_aniso_U_12
_atom_site_aniso_U_13
_atom_site_aniso_U_23
B1 0.0148(8) 0.0195(9) 0.0167(7) 0.0000(7) 0.0060(6) -0.0015(6)
C1 0.0162(8) 0.0238(8) 0.0176(7) -0.0011(6) 0.0042(6) -0.0032(6)
C2 0.0162(7) 0.0204(8) 0.0134(6) 0.0008(6) 0.0053(5) 0.0006(5)
C3 0.0188(8) 0.0249(9) 0.0316(9) 0.0064(7) 0.0046(7) 0.0034(7)
C4 0.0201(8) 0.0215(9) 0.0316(9) 0.0064(7) 0.0123(7) 0.0061(7)
C5 0.0136(7) 0.0177(8) 0.0184(7) -0.0013(6) 0.0048(6) 0.0007(6)
C6 0.0174(8) 0.0204(8) 0.0244(8) 0.0007(6) 0.0081(6) 0.0018(6)
C7 0.0258(9) 0.0263(10) 0.0328(9) 0.0066(8) 0.0127(8) -0.0040(7)
C8 0.0196(8) 0.0259(9) 0.0315(9) 0.0052(7) 0.0080(7) 0.0065(7)
C9 0.0215(9) 0.0299(10) 0.0250(8) -0.0004(7) 0.0038(7) 0.0077(7)
C10 0.0296(11) 0.0530(15) 0.0299(10) 0.0054(10) 0.0007(8) 0.0144(9)
C11 0.0239(9) 0.0247(9) 0.0172(7) -0.0034(7) 0.0053(6) 0.0008(6)
C12 0.0193(8) 0.0178(8) 0.0180(7) -0.0026(6) 0.0067(6) 0.0007(6)
C13 0.0261(9) 0.0239(9) 0.0190(7) 0.0028(7) 0.0087(7) -0.0015(6)
C14 0.0167(7) 0.0188(8) 0.0203(7) -0.0027(6) 0.0062(6) -0.0043(6)
C15 0.0212(8) 0.0234(9) 0.0206(7) -0.0051(7) 0.0091(6) -0.0037(6)
C16 0.0377(11) 0.0246(9) 0.0233(8) -0.0062(8) 0.0173(8) -0.0040(7)
C17 0.0320(10) 0.0224(9) 0.0221(8) -0.0050(8) 0.0108(7) -0.0002(7)
C18 0.0337(10) 0.0193(9) 0.0264(8) -0.0020(8) 0.0113(8) -0.0032(7)
C19 0.0746(18) 0.0215(10) 0.0335(11) 0.0046(11) 0.0186(11) -0.0001(8)
C20 0.0286(9) 0.0220(9) 0.0210(8) -0.0022(7) 0.0082(7) -0.0063(6)
C21 0.0197(8) 0.0226(8) 0.0186(7) -0.0020(7) 0.0052(6) -0.0030(6)
C22 0.0336(10) 0.0282(10) 0.0174(7) 0.0007(8) 0.0036(7) -0.0035(7)
C23 0.0156(8) 0.0305(10) 0.0442(11) -0.0035(8) 0.0073(8) -0.0093(9)
C24 0.0190(9) 0.0331(11) 0.0646(15) -0.0089(8) 0.0153(10) -0.0134(10)
C25 0.0332(12) 0.0447(14) 0.0708(17) -0.0107(10) 0.0349(12) -0.0194(12)
C26 0.0247(12) 0.0491(16) 0.0699(18) 0.0023(11) -0.0144(11) -0.0039(13)
C27 0.0166(7) 0.0191(8) 0.0174(7) 0.0000(6) 0.0072(6) 0.0017(6)
C28 0.0174(8) 0.0198(8) 0.0263(8) 0.0013(7) 0.0065(6) 0.0030(6)
C29 0.0227(8) 0.0231(9) 0.0233(8) 0.0002(7) 0.0113(7) -0.0016(6)
C30 0.0224(8) 0.0288(9) 0.0176(7) -0.0001(7) 0.0085(6) 0.0032(6)
C31 0.0235(9) 0.0320(10) 0.0219(8) -0.0022(7) 0.0110(7) 0.0061(7)
C32 0.0191(8) 0.0315(10) 0.0258(8) -0.0034(7) 0.0105(7) -0.0010(7)
C33 0.0171(8) 0.0237(9) 0.0243(8) 0.0002(7) 0.0062(6) 0.0018(6)
C34 0.0238(9) 0.0317(10) 0.0221(8) -0.0047(8) 0.0076(7) -0.0013(7)
C35 0.0270(9) 0.0246(9) 0.0268(8) -0.0029(7) 0.0117(7) -0.0069(7)
C36 0.0282(10) 0.0198(9) 0.0393(10) -0.0023(8) 0.0140(8) 0.0044(8)
C37 0.050(2) 0.103(3) 0.0399(16) -0.003(2) 0.0168(15) 0.0155(18)
C38 0.083(3) 0.075(3) 0.055(2) -0.016(2) 0.026(2) 0.020(2)
C39 0.061(2) 0.046(2) 0.059(2) 0.0049(17) 0.0317(18) 0.0110(16)
C40 0.061(2) 0.047(2) 0.075(2) 0.0055(17) 0.026(2) 0.0062(17)
C41 0.147(6) 0.135(6) 0.135(6) -0.008(4) 0.051(4) 0.002(4)
Cl1 0.0286(2) 0.0283(2) 0.02086(18) 0.00067(18) 0.01385(16) -0.00192(16)
Cl2 0.0226(2) 0.0428(3) 0.0314(2) -0.0049(2) 0.00929(18) -0.0067(2)
Cl1A 0.114(5) 0.068(4) 0.070(3) -0.012(4) 0.046(3) -0.004(3)
Cl2A 0.205(8) 0.184(8) 0.188(8) -0.026(6) 0.051(6) 0.019(6)
N1 0.0169(7) 0.0194(7) 0.0179(6) -0.0011(5) 0.0057(5) -0.0024(5)
N2 0.0142(6) 0.0208(7) 0.0218(6) 0.0029(5) 0.0049(5) 0.0007(5)
N3 0.0157(6) 0.0185(7) 0.0195(6) 0.0026(5) 0.0064(5) 0.0027(5)
N4 0.070(3) 0.132(4) 0.093(3) 0.033(3) 0.040(2) 0.021(3)
N5 0.091(3) 0.078(3) 0.127(4) -0.005(2) 0.066(3) 0.004(2)

loop_
_atom_type_symbol
_atom_type_description
_atom_type_scat_dispersion_real
_atom_type_scat_dispersion_imag
_atom_type_scat_source
C C 0.0033 0.0016 'International Tables Vol C Tables 4.2.6.8 and 6.1.1.4'
H H 0.0000 0.0000 'International Tables Vol C Tables 4.2.6.8 and 6.1.1.4'
B B 0.0013 0.0007 'International Tables Vol C Tables 4.2.6.8 and 6.1.1.4'
N N 0.0061 0.0033 'International Tables Vol C Tables 4.2.6.8 and 6.1.1.4'
Cl Cl 0.1484 0.1585 'International Tables Vol C Tables 4.2.6.8 and 6.1.1.4'

loop_
_geom_angle_atom_site_label_1
_geom_angle_atom_site_label_2
_geom_angle_atom_site_label_3
_geom_angle
N1 B1 C5 112.41(13)
N1 B1 C2 94.97(12)
C5 B1 C2 122.22(14)
N1 B1 Cl1 107.18(11)
C5 B1 Cl1 116.09(12)
C2 B1 Cl1 101.20(11)
N1 C1 N2 110.22(15)
N1 C1 C23 129.86(17)
N2 C1 C23 119.62(16)
N3 C2 N2 110.15(14)
N3 C2 B1 141.99(15)
N2 C2 B1 107.57(14)
N2 C3 C4 101.42(14)
N3 C4 C3 104.28(14)
C6 C5 C12 116.77(15)
C6 C5 B1 123.33(14)
C12 C5 B1 119.81(14)
C8 C6 C5 120.22(16)
C8 C6 C7 114.80(16)
C5 C6 C7 124.93(15)
C9 C8 C6 122.71(17)
C11 C9 C8 117.15(16)
C11 C9 C10 121.44(19)
C8 C9 C10 121.36(19)
C9 C11 C12 122.25(17)
C11 C12 C5 120.74(16)
C11 C12 C13 115.86(15)
C5 C12 C13 123.29(15)
C15 C14 C21 121.83(16)
C15 C14 N1 119.06(14)
C21 C14 N1 118.86(15)
C17 C15 C14 117.79(15)
C17 C15 C16 118.88(16)
C14 C15 C16 123.24(16)
C15 C17 C18 122.28(17)
C20 C18 C17 118.14(17)
C20 C18 C19 121.44(17)
C17 C18 C19 120.42(17)
C18 C20 C21 122.16(16)
C20 C21 C14 117.67(16)
C20 C21 C22 118.77(15)
C14 C21 C22 123.47(16)
C1 C23 C24 114.28(17)
C1 C23 C26 111.28(19)
C24 C23 C26 106.67(18)
C1 C23 C25 105.88(16)
C24 C23 C25 108.20(19)
C26 C23 C25 110.5(2)
N3 C27 C28 112.50(14)
N3 C27 C29 108.28(13)
C28 C27 C29 109.08(14)
N3 C27 C30 107.76(13)
C28 C27 C30 109.68(14)
C29 C27 C30 109.49(14)
C27 C28 C33 109.28(14)
C35 C29 C27 109.65(14)
C27 C30 C31 108.91(14)
C32 C31 C36 109.81(15)
C32 C31 C30 109.08(16)
C36 C31 C30 109.95(15)
C31 C32 C33 109.35(14)
C32 C33 C34 108.97(15)
C32 C33 C28 110.24(14)
C34 C33 C28 109.62(15)
C35 C34 C33 109.22(15)
C34 C35 C36 109.64(16)
C34 C35 C29 110.55(16)
C36 C35 C29 108.51(15)
C35 C36 C31 109.42(15)
N4 C37 C38 173.5(5)
N5 C39 C40 178.3(5)
Cl2A C41 Cl1A 139.(2)
C1 N1 C14 127.66(15)
C1 N1 B1 113.25(14)
C14 N1 B1 119.08(13)
C2 N2 C1 113.89(14)
C2 N2 C3 111.61(14)
C1 N2 C3 133.88(15)
C2 N3 C4 110.97(14)
C2 N3 C27 130.61(14)
C4 N3 C27 118.40(14)

loop_
_geom_bond_atom_site_label_1
_geom_bond_atom_site_label_2
_geom_bond_distance
B1 N1 1.614(2)
B1 C5 1.615(2)
B1 C2 1.632(3)
B1 Cl1 1.8902(18)
C1 N1 1.308(2)
C1 N2 1.383(2)
C1 C23 1.529(3)
C2 N3 1.307(2)
C2 N2 1.376(2)
C3 N2 1.479(2)
C3 C4 1.518(3)
C4 N3 1.494(2)
C5 C6 1.419(2)
C5 C12 1.420(2)
C6 C8 1.398(2)
C6 C7 1.517(3)
C8 C9 1.387(3)
C9 C11 1.384(3)
C9 C10 1.513(3)
C11 C12 1.397(2)
C12 C13 1.512(2)
C14 C15 1.398(2)
C14 C21 1.403(2)
C14 N1 1.451(2)
C15 C17 1.388(3)
C15 C16 1.506(2)
C17 C18 1.392(2)
C18 C20 1.389(3)
C18 C19 1.504(3)
C20 C21 1.393(3)
C21 C22 1.513(2)
C23 C24 1.537(3)
C23 C26 1.540(3)
C23 C25 1.549(3)
C27 N3 1.498(2)
C27 C28 1.527(2)
C27 C29 1.539(2)
C27 C30 1.540(2)
C28 C33 1.540(2)
C29 C35 1.535(3)
C30 C31 1.541(3)
C31 C32 1.527(3)
C31 C36 1.534(3)
C32 C33 1.531(2)
C33 C34 1.533(3)
C34 C35 1.524(3)
C35 C36 1.528(3)
C37 N4 1.111(6)
C37 C38 1.422(6)
C39 N5 1.147(5)
C39 C40 1.427(6)
C41 Cl2A 1.780(18)
C41 Cl1A 1.802(18)
